data_7016486
loop_
_publ_author_name
'Sun, Yu-Hui'
'Xu, Xiang'
'Du, Zi-Yi'
'Dong, Li-Jie'
'Zhao, Cui-Cui'
'Xie, Yong-Rong'

_publ_section_title
;
 Novel second-harmonic-generation-active lead(ii) phosphinate based on
 2-carboxyethyl(phenyl)phosphinate ligand.
;
_journal_issue 36
_journal_name_full 'Dalton transactions (Cambridge, England : 2003)'
_journal_page_first 9295
_journal_page_last 9298
_journal_paper_doi 10.1039/c1dt10643k
_journal_volume 40
_journal_year 2011
_chemical_absolute_configuration ad
_chemical_formula_sum 'C9 H10 O4 P Pb0.5'
_chemical_formula_weight 316.74
_chemical_name_systematic
;
?
;
_space_group_IT_number 5
_symmetry_cell_setting monoclinic
_symmetry_space_group_name_Hall 'C 2y'
_symmetry_space_group_name_H-M 'C 1 2 1'
_atom_sites_solution_hydrogens geom
_atom_sites_solution_primary direct
_atom_sites_solution_secondary difmap
_audit_creation_method SHELXL-97
_cell_angle_alpha 90.00
_cell_angle_beta 99.4830(10)
_cell_angle_gamma 90.00
_cell_formula_units_Z 4
_cell_length_a 22.8521(3)
_cell_length_b 8.51940(10)
_cell_length_c 5.18720(10)
_cell_measurement_reflns_used 3909
_cell_measurement_temperature 296(2)
_cell_measurement_theta_max 27.44
_cell_measurement_theta_min 2.56
_cell_volume 996.08(3)
_computing_cell_refinement 'Bruker SMART'
_computing_data_collection 'Bruker SMART'
_computing_data_reduction 'Bruker SAINT'
_computing_molecular_graphics 'Bruker SHELXTL'
_computing_publication_material 'Bruker SHELXTL'
_computing_structure_refinement 'SHELXL-97 (Sheldrick, 1997)'
_computing_structure_solution 'SHELXS-97 (Sheldrick, 1990)'
_diffrn_ambient_temperature 296(2)
_diffrn_measured_fraction_theta_full 0.995
_diffrn_measured_fraction_theta_max 0.995
_diffrn_measurement_device_type 'CCD area detector'
_diffrn_measurement_method 'phi and omega scans'
_diffrn_radiation_monochromator graphite
_diffrn_radiation_source 'fine-focus sealed tube'
_diffrn_radiation_type MoK\a
_diffrn_radiation_wavelength 0.71073
_diffrn_reflns_av_R_equivalents 0.0215
_diffrn_reflns_av_sigmaI/netI 0.0281
_diffrn_reflns_limit_h_max 26
_diffrn_reflns_limit_h_min -29
_diffrn_reflns_limit_k_max 8
_diffrn_reflns_limit_k_min -11
_diffrn_reflns_limit_l_max 6
_diffrn_reflns_limit_l_min -6
_diffrn_reflns_number 4487
_diffrn_reflns_theta_full 27.48
_diffrn_reflns_theta_max 27.48
_diffrn_reflns_theta_min 1.81
_exptl_absorpt_coefficient_mu 8.674
_exptl_absorpt_correction_T_max 0.7456
_exptl_absorpt_correction_T_min 0.3923
_exptl_absorpt_correction_type multi-scan
_exptl_absorpt_process_details 'SADABS (Bruker, 2008)'
_exptl_crystal_colour colourless
_exptl_crystal_density_diffrn 2.112
_exptl_crystal_density_method 'not measured'
_exptl_crystal_description Plate
_exptl_crystal_F_000 608
_exptl_crystal_size_max 0.20
_exptl_crystal_size_mid 0.16
_exptl_crystal_size_min 0.06
_refine_diff_density_max 0.583
_refine_diff_density_min -0.553
_refine_diff_density_rms 0.089
_refine_ls_abs_structure_details 'Flack H D (1983), Acta Cryst. A39, 876-881'
_refine_ls_abs_structure_Flack -0.014(5)
_refine_ls_extinction_method none
_refine_ls_goodness_of_fit_ref 1.048
_refine_ls_hydrogen_treatment constr
_refine_ls_matrix_type full
_refine_ls_number_parameters 132
_refine_ls_number_reflns 1942
_refine_ls_number_restraints 1
_refine_ls_restrained_S_all 1.048
_refine_ls_R_factor_all 0.0163
_refine_ls_R_factor_gt 0.0163
_refine_ls_shift/su_max 0.000
_refine_ls_shift/su_mean 0.000
_refine_ls_structure_factor_coef Fsqd
_refine_ls_weighting_details 'calc w=1/[\s^2^(Fo^2^)+(0.0213P)^2^+0.0436P] where P=(Fo^2^+2Fc^2^)/3'
_refine_ls_weighting_scheme calc
_refine_ls_wR_factor_gt 0.0384
_refine_ls_wR_factor_ref 0.0384
_reflns_number_gt 1942
_reflns_number_total 1942
_reflns_threshold_expression >2sigma(I)
_cod_data_source_file c1dt10643k.txt
_cod_data_source_block 1
_cod_depositor_comments
;
The following automatic conversions were performed:

'_symmetry_cell_setting' value 'Monoclinic' changed to 'monoclinic'
according to /home/saulius/struct/CIF-dictionaries/cif_core.dic
dictionary named 'cif_core.dic' version 2.4.1 from
2010-06-29.

'_exptl_absorpt_correction_type' value 'Multi-scan'
changed to 'multi-scan' according to
/home/saulius/struct/CIF-dictionaries/cif_core.dic dictionary named
'cif_core.dic' version 2.4.1 from 2010-06-29.

Automatic conversion script
Id: cif_fix_values 1715 2011-07-08 13:25:40Z adriana 
;
_cod_original_sg_symbol_H-M C2
_cod_original_formula_sum 'C9 H10 O4 P Pb0.50'
_cod_database_code 7016486

loop_
_symmetry_equiv_pos_as_xyz
'x, y, z'
'-x, y, -z'
'x+1/2, y+1/2, z'
'-x+1/2, y+1/2, -z'

loop_
_atom_site_label
_atom_site_type_symbol
_atom_site_fract_x
_atom_site_fract_y
_atom_site_fract_z
_atom_site_U_iso_or_equiv
_atom_site_adp_type
_atom_site_occupancy
_atom_site_symmetry_multiplicity
_atom_site_calc_flag
_atom_site_refinement_flags
Pb1 Pb 0.0000 -0.3353 0.0000 0.01975(6) Uani 1 2 d S
P1 P 0.08914(7) -0.52445(18) -0.3904(3) 0.0177(3) Uani 1 1 d .
C1 C 0.16860(19) -0.5101(5) -0.3034(8) 0.0236(9) Uani 1 1 d .
C2 C 0.2014(2) -0.4283(7) -0.4642(9) 0.0358(11) Uani 1 1 d .
H2A H 0.1818 -0.3764 -0.6111 0.043 Uiso 1 1 calc R
C3 C 0.2625(2) -0.4234(8) -0.4083(11) 0.0504(15) Uani 1 1 d .
H3A H 0.2838 -0.3653 -0.5132 0.061 Uiso 1 1 calc R
C4 C 0.2918(2) -0.5049(8) -0.1962(10) 0.0495(17) Uani 1 1 d .
H4A H 0.3330 -0.5040 -0.1620 0.059 Uiso 1 1 calc R
C5 C 0.2609(2) -0.5879(10) -0.0337(13) 0.0436(15) Uani 1 1 d .
H5A H 0.2810 -0.6423 0.1092 0.052 Uiso 1 1 calc R
C6 C 0.1995(2) -0.5890(6) -0.0862(9) 0.0327(11) Uani 1 1 d .
H6A H 0.1785 -0.6431 0.0246 0.039 Uiso 1 1 calc R
C7 C 0.0759(3) -0.7120(7) -0.5565(11) 0.0221(13) Uani 1 1 d .
H7A H 0.0354 -0.7146 -0.6491 0.027 Uiso 1 1 calc R
H7B H 0.1021 -0.7217 -0.6847 0.027 Uiso 1 1 calc R
C8 C 0.08574(18) -0.8516(11) -0.3694(7) 0.0245(10) Uani 1 1 d .
H8A H 0.1264 -0.8498 -0.2789 0.029 Uiso 1 1 calc R
H8B H 0.0600 -0.8408 -0.2394 0.029 Uiso 1 1 calc R
C9 C 0.0739(3) -1.0063(7) -0.5044(11) 0.0203(12) Uani 1 1 d .
O1 O 0.06100(13) -0.5248(4) -0.1455(5) 0.0266(7) Uani 1 1 d .
O2 O 0.06895(13) -0.3928(3) -0.5812(5) 0.0246(7) Uani 1 1 d .
O3 O 0.05041(17) -1.0218(4) -0.7274(6) 0.0405(9) Uani 1 1 d .
O4 O 0.0934(3) -1.1245(7) -0.3489(10) 0.0488(15) Uani 1 1 d .
H4B H 0.0853 -1.2077 -0.4262 0.073 Uiso 1 1 calc R

loop_
_atom_site_aniso_label
_atom_site_aniso_U_11
_atom_site_aniso_U_22
_atom_site_aniso_U_33
_atom_site_aniso_U_23
_atom_site_aniso_U_13
_atom_site_aniso_U_12
Pb1 0.02293(9) 0.01625(10) 0.01966(8) 0.000 0.00230(6) 0.000
P1 0.0201(6) 0.0129(7) 0.0197(5) -0.0018(5) 0.0020(5) 0.0004(5)
C1 0.023(2) 0.020(2) 0.0268(19) -0.0062(16) 0.0034(16) -0.0032(18)
C2 0.028(2) 0.046(3) 0.033(2) 0.005(2) 0.0036(19) -0.005(2)
C3 0.034(3) 0.072(4) 0.049(3) -0.002(3) 0.017(2) -0.016(3)
C4 0.020(3) 0.074(5) 0.054(3) -0.021(3) 0.002(2) -0.004(3)
C5 0.026(4) 0.055(4) 0.046(4) -0.002(3) -0.006(2) 0.006(3)
C6 0.027(2) 0.039(3) 0.030(2) 0.003(2) -0.0021(19) 0.000(2)
C7 0.026(3) 0.015(3) 0.025(2) -0.008(2) 0.0040(19) 0.001(2)
C8 0.0289(17) 0.015(3) 0.0283(14) 0.001(3) 0.0010(13) 0.003(3)
C9 0.024(2) 0.011(3) 0.027(3) 0.000(2) 0.005(2) 0.001(2)
O1 0.0287(16) 0.0283(19) 0.0247(13) 0.0007(12) 0.0098(12) 0.0050(14)
O2 0.0290(15) 0.0164(16) 0.0259(13) 0.0001(10) -0.0030(11) -0.0021(11)
O3 0.060(2) 0.021(2) 0.0343(17) -0.0040(14) -0.0089(17) -0.0025(17)
O4 0.077(4) 0.019(3) 0.044(3) -0.006(2) -0.009(2) -0.002(2)

loop_
_atom_type_symbol
_atom_type_description
_atom_type_scat_dispersion_real
_atom_type_scat_dispersion_imag
_atom_type_scat_source
C C 0.0033 0.0016 'International Tables Vol C Tables 4.2.6.8 and 6.1.1.4'
H H 0.0000 0.0000 'International Tables Vol C Tables 4.2.6.8 and 6.1.1.4'
O O 0.0106 0.0060 'International Tables Vol C Tables 4.2.6.8 and 6.1.1.4'
P P 0.1023 0.0942 'International Tables Vol C Tables 4.2.6.8 and 6.1.1.4'
Pb Pb -3.3944 10.1111 'International Tables Vol C Tables 4.2.6.8 and 6.1.1.4'

loop_
_geom_angle_atom_site_label_1
_geom_angle_atom_site_label_2
_geom_angle_atom_site_label_3
_geom_angle
_geom_angle_site_symmetry_1
_geom_angle_site_symmetry_3
O1 Pb1 O1 92.65(15) . 2
O1 Pb1 O2 79.75(10) . 1_556
O1 Pb1 O2 84.76(10) 2 1_556
O1 Pb1 O2 84.76(10) . 2_554
O1 Pb1 O2 79.75(10) 2 2_554
O2 Pb1 O2 157.51(13) 1_556 2_554
O1 P1 O2 115.02(19) . .
O1 P1 C1 109.8(2) . .
O2 P1 C1 107.4(2) . .
O1 P1 C7 109.6(2) . .
O2 P1 C7 109.4(3) . .
C1 P1 C7 105.1(3) . .
C2 C1 C6 118.1(4) . .
C2 C1 P1 120.1(3) . .
C6 C1 P1 121.6(3) . .
C3 C2 C1 120.9(5) . .
C4 C3 C2 119.6(5) . .
C3 C4 C5 121.1(5) . .
C4 C5 C6 119.2(6) . .
C5 C6 C1 121.0(5) . .
C8 C7 P1 112.8(4) . .
C9 C8 C7 113.1(4) . .
O3 C9 O4 123.9(6) . .
O3 C9 C8 124.5(5) . .
O4 C9 C8 111.7(5) . .
P1 O1 Pb1 128.84(18) . .
P1 O2 Pb1 142.04(17) . 1_554

loop_
_geom_bond_atom_site_label_1
_geom_bond_atom_site_label_2
_geom_bond_distance
_geom_bond_site_symmetry_2
Pb1 O1 2.338(3) .
Pb1 O1 2.338(3) 2
Pb1 O2 2.513(3) 1_556
Pb1 O2 2.513(3) 2_554
P1 O1 1.516(3) .
P1 O2 1.517(3) .
P1 C1 1.802(5) .
P1 C7 1.817(6) .
C1 C2 1.396(6) .
C1 C6 1.399(6) .
C2 C3 1.379(7) .
C3 C4 1.378(8) .
C4 C5 1.380(8) .
C5 C6 1.384(7) .
C7 C8 1.528(10) .
C8 C9 1.497(10) .
C9 O3 1.200(7) .
C9 O4 1.321(8) .
O2 Pb1 2.513(3) 1_554
